data_2228144
loop_
_publ_author_name
'Lo, Kong Mun'
'Ng, Seik Weng'

_publ_section_title
;
 Bis{2-[bis(2-hydroxyethyl)amino]acetato-\k^3^<i>O</i>,<i>N</i>,<i>O</i>'}zinc(II)
;
_journal_coeditor_code XU5062
_journal_issue 11
_journal_name_full 'Acta Crystallographica Section E'
_journal_page_first m1485
_journal_paper_doi 10.1107/S1600536810043217
_journal_volume 66
_journal_year 2010
_chemical_formula_iupac '[Zn (C6 H12 N O4)2]'
_chemical_formula_moiety 'C12 H24 N2 O8 Zn'
_chemical_formula_sum 'C12 H24 N2 O8 Zn'
_chemical_formula_weight 389.70
_chemical_name_systematic
;
Bis{2-[bis(2-hydroxyethyl)amino]acetato-
\k^3^<i>O</i>,<i>N</i>,<i>O</i>'}zinc(II)
;
_space_group_IT_number 14
_symmetry_cell_setting monoclinic
_symmetry_space_group_name_Hall '-P 2ybc'
_symmetry_space_group_name_H-M 'P 1 21/c 1'
_atom_sites_solution_hydrogens geom
_atom_sites_solution_primary direct
_atom_sites_solution_secondary difmap
_audit_creation_method SHELXL-97
_cell_angle_alpha 90.00
_cell_angle_beta 109.1495(8)
_cell_angle_gamma 90.00
_cell_formula_units_Z 2
_cell_length_a 9.7863(7)
_cell_length_b 11.3715(8)
_cell_length_c 7.3462(5)
_cell_measurement_reflns_used 4608
_cell_measurement_temperature 100(2)
_cell_measurement_theta_max 28.3
_cell_measurement_theta_min 2.2
_cell_volume 772.28(9)
_computing_cell_refinement 'SAINT (Bruker, 2009)'
_computing_data_collection 'APEX2 (Bruker, 2009)'
_computing_data_reduction 'SAINT (Bruker, 2009)'
_computing_molecular_graphics 'X-SEED (Barbour, 2001)'
_computing_publication_material 'publCIF (Westrip, 2010)'
_computing_structure_refinement 'SHELXL97 (Sheldrick, 2008)'
_computing_structure_solution 'SHELXS97 (Sheldrick, 2008)'
_diffrn_ambient_temperature 100(2)
_diffrn_measured_fraction_theta_full 0.998
_diffrn_measured_fraction_theta_max 0.998
_diffrn_measurement_device_type 'Bruker SMART APEX'
_diffrn_measurement_method \w
_diffrn_radiation_monochromator graphite
_diffrn_radiation_source 'fine-focus sealed tube'
_diffrn_radiation_type MoK\a
_diffrn_radiation_wavelength 0.71073
_diffrn_reflns_av_R_equivalents 0.0262
_diffrn_reflns_av_sigmaI/netI 0.0220
_diffrn_reflns_limit_h_max 12
_diffrn_reflns_limit_h_min -12
_diffrn_reflns_limit_k_max 14
_diffrn_reflns_limit_k_min -14
_diffrn_reflns_limit_l_max 9
_diffrn_reflns_limit_l_min -9
_diffrn_reflns_number 7174
_diffrn_reflns_theta_full 27.50
_diffrn_reflns_theta_max 27.50
_diffrn_reflns_theta_min 2.20
_diffrn_standards_decay_% 0
_diffrn_standards_interval_count 0
_diffrn_standards_interval_time 0
_diffrn_standards_number 0
_exptl_absorpt_coefficient_mu 1.635
_exptl_absorpt_correction_T_max 0.7916
_exptl_absorpt_correction_T_min 0.6854
_exptl_absorpt_correction_type multi-scan
_exptl_absorpt_process_details '(SADABS; Sheldrick, 1996)'
_exptl_crystal_colour Colorless
_exptl_crystal_density_diffrn 1.676
_exptl_crystal_density_method 'not measured'
_exptl_crystal_description Block
_exptl_crystal_F_000 408
_exptl_crystal_size_max 0.25
_exptl_crystal_size_mid 0.20
_exptl_crystal_size_min 0.15
_refine_diff_density_max 0.433
_refine_diff_density_min -0.354
_refine_ls_extinction_method none
_refine_ls_goodness_of_fit_ref 1.121
_refine_ls_hydrogen_treatment mixed
_refine_ls_matrix_type full
_refine_ls_number_parameters 114
_refine_ls_number_reflns 1773
_refine_ls_number_restraints 2
_refine_ls_restrained_S_all 1.121
_refine_ls_R_factor_all 0.0229
_refine_ls_R_factor_gt 0.0208
_refine_ls_shift/su_max 0.001
_refine_ls_shift/su_mean 0.001
_refine_ls_structure_factor_coef Fsqd
_refine_ls_weighting_details 'calc w=1/[\s^2^(Fo^2^)+(0.0283P)^2^+0.4612P] where P=(Fo^2^+2Fc^2^)/3'
_refine_ls_weighting_scheme calc
_refine_ls_wR_factor_gt 0.0611
_refine_ls_wR_factor_ref 0.0623
_reflns_number_gt 1634
_reflns_number_total 1773
_reflns_threshold_expression I>2\s(I)
_cod_data_source_file xu5062.cif
_cod_data_source_block I
_cod_original_sg_symbol_H-M 'P 21/c'
_cod_database_code 2228144
_cod_database_fobs_code 2228144

loop_
_symmetry_equiv_pos_as_xyz
'x, y, z'
'-x, y+1/2, -z+1/2'
'-x, -y, -z'
'x, -y-1/2, z-1/2'

loop_
_atom_site_type_symbol
_atom_site_label
_atom_site_fract_x
_atom_site_fract_y
_atom_site_fract_z
_atom_site_U_iso_or_equiv
_atom_site_adp_type
_atom_site_calc_flag
_atom_site_refinement_flags
_atom_site_occupancy
_atom_site_disorder_assembly
_atom_site_disorder_group
Zn Zn1 0.5000 0.5000 0.5000 0.00889(9) Uani d S 1 . .
O O1 0.45689(11) 0.33271(9) 0.56937(15) 0.0132(2) Uani d . 1 . .
O O2 0.28013(11) 0.21247(9) 0.57458(17) 0.0167(2) Uani d . 1 . .
O O3 0.51490(11) 0.55292(9) 0.78390(15) 0.0129(2) Uani d D 1 . .
H H3 0.564(2) 0.6126(14) 0.831(3) 0.030(6) Uiso d D 1 . .
O O4 0.00548(11) 0.66106(11) 0.01696(15) 0.0160(2) Uani d D 1 . .
H H4 -0.0808(12) 0.678(2) -0.009(3) 0.040(7) Uiso d D 1 . .
N N1 0.27253(13) 0.52389(11) 0.44766(18) 0.0095(2) Uani d . 1 . .
C C1 0.32624(16) 0.31061(13) 0.5430(2) 0.0116(3) Uani d . 1 . .
C C2 0.21180(15) 0.40649(12) 0.4649(2) 0.0114(3) Uani d . 1 . .
H H2A 0.1466 0.3821 0.3363 0.014 Uiso calc R 1 . .
H H2B 0.1528 0.4130 0.5511 0.014 Uiso calc R 1 . .
C C3 0.26823(16) 0.60594(13) 0.6035(2) 0.0128(3) Uani d . 1 . .
H H3A 0.1690 0.6082 0.6106 0.015 Uiso calc R 1 . .
H H3B 0.2935 0.6862 0.5732 0.015 Uiso calc R 1 . .
C C4 0.37309(16) 0.56760(14) 0.7966(2) 0.0141(3) Uani d . 1 . .
H H4A 0.3757 0.6275 0.8955 0.017 Uiso calc R 1 . .
H H4B 0.3400 0.4925 0.8360 0.017 Uiso calc R 1 . .
C C5 0.20539(15) 0.57679(13) 0.2541(2) 0.0114(3) Uani d . 1 . .
H H5A 0.2129 0.5197 0.1561 0.014 Uiso calc R 1 . .
H H5B 0.2620 0.6472 0.2442 0.014 Uiso calc R 1 . .
C C6 0.04786(16) 0.61242(13) 0.2055(2) 0.0131(3) Uani d . 1 . .
H H6A -0.0125 0.5431 0.2091 0.016 Uiso calc R 1 . .
H H6B 0.0370 0.6713 0.2990 0.016 Uiso calc R 1 . .

loop_
_atom_site_aniso_label
_atom_site_aniso_U_11
_atom_site_aniso_U_22
_atom_site_aniso_U_33
_atom_site_aniso_U_12
_atom_site_aniso_U_13
_atom_site_aniso_U_23
Zn1 0.00708(13) 0.00885(13) 0.01018(13) -0.00067(8) 0.00204(9) 0.00051(8)
O1 0.0092(5) 0.0119(5) 0.0173(5) -0.0003(4) 0.0026(4) 0.0023(4)
O2 0.0106(5) 0.0123(5) 0.0236(6) -0.0021(4) 0.0008(4) 0.0057(4)
O3 0.0102(5) 0.0136(5) 0.0133(5) -0.0013(4) 0.0019(4) -0.0020(4)
O4 0.0111(5) 0.0223(6) 0.0127(5) 0.0045(4) 0.0014(4) 0.0056(4)
N1 0.0094(6) 0.0089(5) 0.0098(6) -0.0002(4) 0.0026(5) 0.0004(4)
C1 0.0120(7) 0.0118(6) 0.0100(6) 0.0003(5) 0.0021(5) 0.0005(5)
C2 0.0091(7) 0.0114(6) 0.0131(7) -0.0011(5) 0.0029(5) 0.0013(5)
C3 0.0125(7) 0.0127(6) 0.0129(7) 0.0015(5) 0.0037(6) -0.0013(5)
C4 0.0124(7) 0.0184(7) 0.0117(7) 0.0001(5) 0.0042(6) -0.0013(6)
C5 0.0092(7) 0.0133(7) 0.0109(7) 0.0007(5) 0.0021(5) 0.0016(5)
C6 0.0106(7) 0.0151(7) 0.0118(7) 0.0022(5) 0.0012(5) 0.0016(5)

loop_
_atom_type_symbol
_atom_type_description
_atom_type_scat_dispersion_real
_atom_type_scat_dispersion_imag
_atom_type_scat_source
C C 0.0033 0.0016 'International Tables Vol C Tables 4.2.6.8 and 6.1.1.4'
H H 0.0000 0.0000 'International Tables Vol C Tables 4.2.6.8 and 6.1.1.4'
N N 0.0061 0.0033 'International Tables Vol C Tables 4.2.6.8 and 6.1.1.4'
O O 0.0106 0.0060 'International Tables Vol C Tables 4.2.6.8 and 6.1.1.4'
Zn Zn 0.2839 1.4301 'International Tables Vol C Tables 4.2.6.8 and 6.1.1.4'

loop_
_geom_angle_atom_site_label_1
_geom_angle_atom_site_label_2
_geom_angle_atom_site_label_3
_geom_angle_site_symmetry_1
_geom_angle_site_symmetry_3
_geom_angle
_geom_angle_publ_flag
O1 Zn1 O1 . 3_666 180.0 ?
O1 Zn1 O3 . 3_666 91.59(4) ?
O1 Zn1 O3 3_666 3_666 88.41(4) ?
O1 Zn1 O3 . . 88.41(4) ?
O1 Zn1 O3 3_666 . 91.59(4) ?
O3 Zn1 O3 3_666 . 180.0 ?
O1 Zn1 N1 . 3_666 97.12(4) ?
O1 Zn1 N1 3_666 3_666 82.88(4) ?
O3 Zn1 N1 3_666 3_666 82.74(4) ?
O3 Zn1 N1 . 3_666 97.26(4) ?
O1 Zn1 N1 . . 82.88(4) ?
O1 Zn1 N1 3_666 . 97.12(4) ?
O3 Zn1 N1 3_666 . 97.26(4) ?
O3 Zn1 N1 . . 82.74(4) ?
N1 Zn1 N1 3_666 . 180.0 ?
C1 O1 Zn1 . . 115.48(9) ?
C4 O3 Zn1 . . 109.91(8) ?
C4 O3 H3 . . 108.3(16) ?
Zn1 O3 H3 . . 118.6(16) ?
C6 O4 H4 . . 105.4(17) ?
C2 N1 C5 . . 112.49(11) ?
C2 N1 C3 . . 112.67(11) ?
C5 N1 C3 . . 111.57(11) ?
C2 N1 Zn1 . . 106.95(8) ?
C5 N1 Zn1 . . 109.26(9) ?
C3 N1 Zn1 . . 103.34(9) ?
O2 C1 O1 . . 124.08(13) ?
O2 C1 C2 . . 116.06(13) ?
O1 C1 C2 . . 119.86(13) ?
N1 C2 C1 . . 114.08(12) ?
N1 C2 H2A . . 108.7 ?
C1 C2 H2A . . 108.7 ?
N1 C2 H2B . . 108.7 ?
C1 C2 H2B . . 108.7 ?
H2A C2 H2B . . 107.6 ?
N1 C3 C4 . . 110.98(12) ?
N1 C3 H3A . . 109.4 ?
C4 C3 H3A . . 109.4 ?
N1 C3 H3B . . 109.4 ?
C4 C3 H3B . . 109.4 ?
H3A C3 H3B . . 108.0 ?
O3 C4 C3 . . 110.24(12) ?
O3 C4 H4A . . 109.6 ?
C3 C4 H4A . . 109.6 ?
O3 C4 H4B . . 109.6 ?
C3 C4 H4B . . 109.6 ?
H4A C4 H4B . . 108.1 ?
N1 C5 C6 . . 115.44(12) ?
N1 C5 H5A . . 108.4 ?
C6 C5 H5A . . 108.4 ?
N1 C5 H5B . . 108.4 ?
C6 C5 H5B . . 108.4 ?
H5A C5 H5B . . 107.5 ?
O4 C6 C5 . . 106.39(12) ?
O4 C6 H6A . . 110.5 ?
C5 C6 H6A . . 110.5 ?
O4 C6 H6B . . 110.5 ?
C5 C6 H6B . . 110.5 ?
H6A C6 H6B . . 108.6 ?

loop_
_geom_bond_atom_site_label_1
_geom_bond_atom_site_label_2
_geom_bond_site_symmetry_2
_geom_bond_distance
_geom_bond_publ_flag
Zn1 O1 . 2.0488(10) ?
Zn1 O1 3_666 2.0488(10) ?
Zn1 O3 3_666 2.1292(11) ?
Zn1 O3 . 2.1292(11) ?
Zn1 N1 3_666 2.1484(13) ?
Zn1 N1 . 2.1484(13) ?
O1 C1 . 1.2542(18) ?
O2 C1 . 1.2537(18) ?
O3 C4 . 1.4308(18) ?
O3 H3 . 0.840(10) ?
O4 C6 . 1.4212(17) ?
O4 H4 . 0.830(10) ?
N1 C2 . 1.4836(18) ?
N1 C5 . 1.4839(18) ?
N1 C3 . 1.4882(18) ?
C1 C2 . 1.533(2) ?
C2 H2A . 0.9900 ?
C2 H2B . 0.9900 ?
C3 C4 . 1.516(2) ?
C3 H3A . 0.9900 ?
C3 H3B . 0.9900 ?
C4 H4A . 0.9900 ?
C4 H4B . 0.9900 ?
C5 C6 . 1.519(2) ?
C5 H5A . 0.9900 ?
C5 H5B . 0.9900 ?
C6 H6A . 0.9900 ?
C6 H6B . 0.9900 ?

loop_
_geom_hbond_atom_site_label_D
_geom_hbond_atom_site_label_H
_geom_hbond_atom_site_label_A
_geom_hbond_site_symmetry_A
_geom_hbond_distance_DH
_geom_hbond_distance_HA
_geom_hbond_distance_DA
_geom_hbond_angle_DHA
_geom_hbond_publ_flag
O3 H3 O2 2_656 0.840(10) 1.850(10) 2.651(2) 161(2) yes
O4 H4 O2 2 0.830(10) 1.890(10) 2.715(2) 178(3) yes

loop_
_geom_torsion_atom_site_label_1
_geom_torsion_atom_site_label_2
_geom_torsion_atom_site_label_3
_geom_torsion_atom_site_label_4
_geom_torsion_site_symmetry_1
_geom_torsion_site_symmetry_2
_geom_torsion_site_symmetry_3
_geom_torsion_site_symmetry_4
_geom_torsion
_geom_torsion_publ_flag
O3 Zn1 O1 C1 3_666 . . . -92.62(10) ?
O3 Zn1 O1 C1 . . . . 87.38(10) ?
N1 Zn1 O1 C1 3_666 . . . -175.50(10) ?
N1 Zn1 O1 C1 . . . . 4.50(10) ?
O1 Zn1 O3 C4 . . . . -78.86(9) ?
O1 Zn1 O3 C4 3_666 . . . 101.14(9) ?
N1 Zn1 O3 C4 3_666 . . . -175.83(9) ?
N1 Zn1 O3 C4 . . . . 4.17(9) ?
O1 Zn1 N1 C2 . . . . -7.26(9) ?
O1 Zn1 N1 C2 3_666 . . . 172.74(9) ?
O3 Zn1 N1 C2 3_666 . . . 83.44(9) ?
O3 Zn1 N1 C2 . . . . -96.56(9) ?
O1 Zn1 N1 C5 . . . . -129.27(9) ?
O1 Zn1 N1 C5 3_666 . . . 50.73(9) ?
O3 Zn1 N1 C5 3_666 . . . -38.57(9) ?
O3 Zn1 N1 C5 . . . . 141.43(9) ?
O1 Zn1 N1 C3 . . . . 111.84(9) ?
O1 Zn1 N1 C3 3_666 . . . -68.16(9) ?
O3 Zn1 N1 C3 3_666 . . . -157.45(8) ?
O3 Zn1 N1 C3 . . . . 22.55(8) ?
Zn1 O1 C1 O2 . . . . 178.78(12) ?
Zn1 O1 C1 C2 . . . . -0.37(17) ?
C5 N1 C2 C1 . . . . 128.95(13) ?
C3 N1 C2 C1 . . . . -103.88(14) ?
Zn1 N1 C2 C1 . . . . 8.99(14) ?
O2 C1 C2 N1 . . . . 174.38(12) ?
O1 C1 C2 N1 . . . . -6.4(2) ?
C2 N1 C3 C4 . . . . 68.96(15) ?
C5 N1 C3 C4 . . . . -163.38(12) ?
Zn1 N1 C3 C4 . . . . -46.10(13) ?
Zn1 O3 C4 C3 . . . . -30.45(14) ?
N1 C3 C4 O3 . . . . 53.60(16) ?
C2 N1 C5 C6 . . . . 68.31(16) ?
C3 N1 C5 C6 . . . . -59.44(16) ?
Zn1 N1 C5 C6 . . . . -173.08(10) ?
N1 C5 C6 O4 . . . . 179.67(11) ?
